data_4075435
loop_
_publ_author_name
'Bambirra, Sergio'
'Meetsma, Auke'
'Hessen, Bart'
'Bruins, Andries P.'

_publ_section_title
;
 Cationic Group 3 Alkyl Complexes with Isopropyl-Substituted
 Triazacyclononane-amide Ligands:&#x00A0; Synthesis, Structure, and
 Thermal Decomposition Processes
;
_journal_issue 14
_journal_name_full Organometallics
_journal_page_first 3486
_journal_paper_doi 10.1021/om060278l
_journal_volume 25
_journal_year 2006
_chemical_compound_source 'by syntheses'
_chemical_formula_moiety 'C26 H61 N4 Si2 Y'
_chemical_formula_sum 'C26 H61 N4 Si2 Y'
_chemical_formula_weight 574.87
_chemical_name_systematic
;
 ?
;
_space_group_IT_number 2
_symmetry_cell_setting triclinic
_symmetry_space_group_name_Hall '-P 1'
_symmetry_space_group_name_H-M 'P -1'
_atom_sites_solution_hydrogens geom
_atom_sites_solution_primary direct
_atom_sites_solution_secondary difmap
_cell_angle_alpha 95.60(1)
_cell_angle_beta 90.68(1)
_cell_angle_gamma 98.63(1)
_cell_formula_units_Z 2
_cell_length_a 9.815(1)
_cell_length_b 9.859(1)
_cell_length_c 17.291(3)
_cell_measurement_reflns_used 22
_cell_measurement_temperature 130
_cell_measurement_theta_max 16.17
_cell_measurement_theta_min 9.36
_cell_volume 1645.7(4)
_computing_cell_refinement 'SET4 (de Boer & Duisenberg, 1984)'
_computing_data_collection 'CAD4-UNIX software Version 5.1, 1994'
_computing_data_reduction 'HELENA (Spek, 1997)'
_computing_molecular_graphics
;
 PLUTO (Meetsma, 1999)
 PLATON (Spek, 1994, 1996)
;
_computing_publication_material 'PLATON (Spek, 1990)'
_computing_structure_refinement 'SHELXL-97 (Sheldrick, 1997)'
_computing_structure_solution
;
 DIRDIF-99 (Beurskens et al., 1999)
;
_diffrn_ambient_temperature 130
_diffrn_measurement_device_type
;
     Enraf Nonius CAD-4F diffractometer
;
_diffrn_measurement_method \w/2\q
_diffrn_radiation_detector
;
     scintillation NaI crystal with photomultiplier
;
_diffrn_radiation_monochromator 'perpendicular mounted graphite'
_diffrn_radiation_source 'fine focus sealed Philips Mo tube '
_diffrn_radiation_type 'Mo K\a'
_diffrn_radiation_wavelength 0.71073
_diffrn_reflns_av_R_equivalents 0.0653
_diffrn_reflns_av_sigmaI/netI 0.1322
_diffrn_reflns_limit_h_max 12
_diffrn_reflns_limit_h_min 0
_diffrn_reflns_limit_k_max 12
_diffrn_reflns_limit_k_min -12
_diffrn_reflns_limit_l_max 21
_diffrn_reflns_limit_l_min -21
_diffrn_reflns_number 6832
_diffrn_reflns_reduction_process
;
 Intensity data were corrected for Lorentz and polarization  effects, scale
 variation, but not for absorption and reduced to F~o~^2^
;
_diffrn_reflns_theta_max 26.00
_diffrn_reflns_theta_min 1.18
_diffrn_standards_decay_% 0.2
_diffrn_standards_interval_time 180
_diffrn_standards_number 2
_exptl_absorpt_coefficient_mu 1.86
_exptl_absorpt_correction_type none
_exptl_crystal_colour colorless
_exptl_crystal_density_diffrn 1.160
_exptl_crystal_density_method 'Not Measured'
_exptl_crystal_description neelde-shaped
_exptl_crystal_F_000 624
_exptl_crystal_size_max 0.30
_exptl_crystal_size_mid 0.10
_exptl_crystal_size_min 0.05
_refine_diff_density_max 1.238
_refine_diff_density_min -0.827
_refine_diff_density_rms 0.112
_refine_ls_extinction_method none
_refine_ls_goodness_of_fit_ref 1.016
_refine_ls_hydrogen_treatment mixed
_refine_ls_matrix_type full
_refine_ls_number_parameters 311
_refine_ls_number_reflns 6433
_refine_ls_number_restraints 0
_refine_ls_restrained_S_all 1.016
_refine_ls_R_factor_all 0.1413
_refine_ls_R_factor_gt 0.0731
_refine_ls_shift/su_max 0.000
_refine_ls_shift/su_mean 0.000
_refine_ls_structure_factor_coef Fsqd
_refine_ls_weighting_details 'w=1/[\s^2^(Fo^2^)+(0.0875P)^2^+0.0000P] where P=(Fo^2^+2Fc^2^)/3'
_refine_ls_weighting_scheme calc
_refine_ls_wR_factor_gt 0.1505
_refine_ls_wR_factor_ref 0.1800
_reflns_number_gt 3940
_reflns_number_total 6433
_reflns_threshold_expression >2sigma(I)
_cod_data_source_file om060278lrom20060330_071231.cif
_cod_data_source_block c26h61n4
_cod_depositor_comments
;
The following automatic conversions were performed:

'_symmetry_cell_setting' value 'Triclinic' changed to 'triclinic'
according to /home/saulius/struct/CIF-dictionaries/cif_core.dic
dictionary named 'cif_core.dic' version 2.4.1 from 2010-06-29.

Automatic conversion script
Id: cif_fix_values 1715 2011-07-08 13:25:40Z adriana 

The following automatic conversions were performed:

'_refine_ls_weighting_scheme' value 'calc
w=1/[\s^2^(Fo^2^)+(0.0875P)^2^+0.0000P] where P=(Fo^2^+2Fc^2^)/3' was
changed to 'calc'. New tag '_refine_ls_weighting_details' was
created. The value of the new tag was set to
'w=1/[\s^2^(Fo^2^)+(0.0875P)^2^+0.0000P] where P=(Fo^2^+2Fc^2^)/3'.

Automatic conversion script
Id: cif_fix_values 3143 2015-03-26 13:38:13Z robertas 
;
_cod_database_code 4075435

loop_
_symmetry_equiv_pos_as_xyz
x,y,z
-x,-y,-z

loop_
_atom_site_aniso_label
_atom_site_aniso_U_11
_atom_site_aniso_U_22
_atom_site_aniso_U_33
_atom_site_aniso_U_23
_atom_site_aniso_U_13
_atom_site_aniso_U_12
Y1 0.0210(3) 0.0231(3) 0.0240(3) -0.0026(2) 0.0023(2) 0.0067(2)
Si1 0.0317(11) 0.0377(11) 0.0333(11) -0.0067(9) 0.0040(9) 0.0142(9)
Si2 0.0293(11) 0.0449(12) 0.0358(11) 0.0087(9) 0.0053(9) 0.0157(9)
N1 0.023(3) 0.026(3) 0.028(3) -0.005(2) 0.000(2) 0.007(2)
N2 0.031(3) 0.022(3) 0.021(3) -0.002(2) 0.001(2) 0.007(2)
N3 0.022(3) 0.023(3) 0.038(3) 0.002(2) 0.010(2) 0.007(2)
N4 0.025(3) 0.031(3) 0.023(3) -0.007(2) 0.001(2) 0.013(2)
C1 0.025(4) 0.051(5) 0.053(5) 0.002(4) 0.015(3) 0.000(3)
C2 0.046(5) 0.039(5) 0.087(7) 0.013(4) 0.022(5) -0.002(4)
C3 0.025(4) 0.071(6) 0.064(5) -0.010(4) -0.003(4) 0.001(4)
C4 0.017(3) 0.028(4) 0.051(4) -0.002(3) 0.003(3) 0.003(3)
C5 0.034(4) 0.026(3) 0.035(4) -0.007(3) -0.004(3) 0.005(3)
C6 0.036(4) 0.032(4) 0.030(4) -0.009(3) 0.005(3) 0.014(3)
C7 0.030(4) 0.034(4) 0.029(4) -0.003(3) 0.009(3) 0.007(3)
C8 0.036(4) 0.032(4) 0.030(4) 0.007(3) 0.005(3) 0.007(3)
C9 0.045(4) 0.027(4) 0.041(4) 0.004(3) 0.008(3) 0.008(3)
C10 0.081(7) 0.029(4) 0.091(7) 0.014(4) 0.033(6) 0.004(4)
C11 0.058(5) 0.032(4) 0.057(5) -0.011(4) 0.015(4) 0.013(4)
C12 0.032(4) 0.031(4) 0.048(4) -0.009(3) 0.001(3) -0.003(3)
C13 0.027(4) 0.036(4) 0.036(4) -0.008(3) -0.004(3) 0.002(3)
C14 0.028(4) 0.047(4) 0.031(4) -0.003(3) -0.001(3) 0.012(3)
C15 0.037(4) 0.057(5) 0.041(4) 0.002(4) -0.008(3) 0.022(4)
C16 0.037(4) 0.053(5) 0.037(4) 0.009(3) -0.001(3) 0.017(4)
C17 0.023(4) 0.039(4) 0.035(4) -0.001(3) 0.001(3) 0.012(3)
C18 0.035(4) 0.028(4) 0.035(4) -0.004(3) 0.007(3) 0.012(3)
C19 0.020(3) 0.031(4) 0.027(3) 0.000(3) 0.004(3) 0.007(3)
C20 0.041(5) 0.057(5) 0.089(7) -0.035(5) -0.004(5) 0.019(4)
C21 0.126(9) 0.118(9) 0.066(6) 0.041(6) 0.078(7) 0.085(8)
C22 0.032(4) 0.067(6) 0.078(6) -0.030(5) -0.006(4) 0.022(4)
C23 0.036(4) 0.033(4) 0.031(4) 0.006(3) 0.001(3) 0.006(3)
C24 0.045(5) 0.109(8) 0.062(6) 0.035(5) 0.010(4) 0.041(5)
C25 0.063(6) 0.055(5) 0.051(5) 0.016(4) 0.001(4) 0.017(4)
C26 0.057(6) 0.064(6) 0.052(5) -0.012(4) -0.016(4) 0.021(4)

loop_
_atom_site_label
_atom_site_type_symbol
_atom_site_thermal_displace_type
_atom_site_fract_x
_atom_site_fract_y
_atom_site_fract_z
_atom_site_occupancy
_atom_site_U_iso_or_equiv
Y1 Y Uani 0.11240(6) 0.34085(6) 0.24472(4) 1.000 0.0227(2)
Si1 Si Uani 0.2811(2) 0.1473(2) 0.06587(11) 1.000 0.0340(6)
Si2 Si Uani 0.3159(2) 0.1893(2) 0.41542(11) 1.000 0.0353(7)
N1 N Uani 0.2226(5) 0.5532(5) 0.2799(3) 1.000 0.0258(17)
N2 N Uani -0.0410(5) 0.4621(5) 0.3368(3) 1.000 0.0246(17)
N3 N Uani -0.0922(5) 0.1666(5) 0.2897(3) 1.000 0.0273(17)
N4 N Uani -0.1330(5) 0.3786(5) 0.1792(3) 1.000 0.0261(17)
C1 C Uani 0.3906(7) 0.5396(7) 0.1781(4) 1.000 0.044(3)
C2 C Uani 0.3462(8) 0.7698(8) 0.2331(5) 1.000 0.058(3)
C3 C Uani 0.4720(7) 0.6301(9) 0.3134(5) 1.000 0.055(3)
C4 C Uani 0.3554(6) 0.6248(6) 0.2526(4) 1.000 0.032(2)
C5 C Uani 0.1727(7) 0.6349(6) 0.3456(4) 1.000 0.032(2)
C6 C Uani 0.0647(7) 0.5472(7) 0.3887(4) 1.000 0.033(2)
C7 C Uani -0.1353(7) 0.3685(6) 0.3816(4) 1.000 0.031(2)
C8 C Uani -0.1029(7) 0.2228(6) 0.3721(4) 1.000 0.032(2)
C9 C Uani -0.0533(8) 0.0238(7) 0.2882(4) 1.000 0.037(2)
C10 C Uani -0.1604(10) -0.0812(8) 0.3233(5) 1.000 0.067(4)
C11 C Uani -0.0187(8) -0.0307(7) 0.2079(4) 1.000 0.049(3)
C12 C Uani -0.2201(7) 0.1650(7) 0.2439(4) 1.000 0.039(2)
C13 C Uani -0.2013(7) 0.2344(7) 0.1697(4) 1.000 0.034(2)
C14 C Uani -0.1151(7) 0.4307(7) 0.1015(4) 1.000 0.035(2)
C15 C Uani -0.2481(7) 0.4286(8) 0.0530(4) 1.000 0.044(3)
C16 C Uani -0.0314(7) 0.5752(7) 0.1091(4) 1.000 0.041(3)
C17 C Uani -0.2107(6) 0.4669(7) 0.2302(4) 1.000 0.032(2)
C18 C Uani -0.1200(7) 0.5494(6) 0.2944(4) 1.000 0.032(2)
C19 C Uani 0.1564(6) 0.2516(6) 0.1099(3) 1.000 0.0258(19)
C20 C Uani 0.2007(8) -0.0333(8) 0.0355(5) 1.000 0.064(3)
C21 C Uani 0.3584(11) 0.2166(11) -0.0226(5) 1.000 0.094(5)
C22 C Uani 0.4267(8) 0.1304(9) 0.1318(5) 1.000 0.060(3)
C23 C Uani 0.2623(7) 0.2235(7) 0.3180(4) 1.000 0.033(2)
C24 C Uani 0.5018(8) 0.1670(10) 0.4230(5) 1.000 0.067(4)
C25 C Uani 0.2148(9) 0.0276(8) 0.4473(5) 1.000 0.055(3)
C26 C Uani 0.2949(9) 0.3318(8) 0.4910(4) 1.000 0.058(3)
H1 H Uiso 0.39302 0.44429 0.18907 1.000 0.0655
H1' H Uiso 0.48091 0.57946 0.16035 1.000 0.0655
H1" H Uiso 0.32028 0.54079 0.13760 1.000 0.0655
H2 H Uiso 0.26703 0.76783 0.19777 1.000 0.0861
H2' H Uiso 0.43091 0.80685 0.20808 1.000 0.0861
H2" H Uiso 0.33480 0.82849 0.28100 1.000 0.0861
H3 H Uiso 0.45489 0.69070 0.35944 1.000 0.0830
H3' H Uiso 0.56013 0.66587 0.29137 1.000 0.0830
H3" H Uiso 0.47524 0.53708 0.32806 1.000 0.0830
H5 H Uiso 0.13251 0.71214 0.32652 1.000 0.0388
H5' H Uiso 0.25093 0.67442 0.38156 1.000 0.0388
H6 H Uiso 0.11072 0.48620 0.41914 1.000 0.0392
H6' H Uiso 0.01951 0.60815 0.42571 1.000 0.0392
H7 H Uiso -0.23151 0.36817 0.36369 1.000 0.0372
H7' H Uiso -0.12733 0.40355 0.43731 1.000 0.0372
H8 H Uiso -0.01473 0.22062 0.39996 1.000 0.0386
H8' H Uiso -0.17590 0.16226 0.39675 1.000 0.0386
H9 H Uiso 0.03285 0.03284 0.32097 1.000 0.0446
H10 H Uiso -0.24794 -0.09110 0.29393 1.000 0.1004
H10' H Uiso -0.17420 -0.04892 0.37768 1.000 0.1004
H10" H Uiso -0.12751 -0.17052 0.32076 1.000 0.1004
H11 H Uiso -0.10091 -0.04210 0.17371 1.000 0.0738
H11' H Uiso 0.01288 -0.12006 0.20974 1.000 0.0738
H11" H Uiso 0.05438 0.03439 0.18768 1.000 0.0738
H12 H Uiso -0.28499 0.21109 0.27686 1.000 0.0463
H12' H Uiso -0.26313 0.06797 0.23061 1.000 0.0463
H13 H Uiso -0.14675 0.18055 0.13392 1.000 0.0408
H13' H Uiso -0.29311 0.23108 0.14458 1.000 0.0408
H14 H Uiso -0.05851 0.36921 0.07103 1.000 0.0418
H15 H Uiso -0.29322 0.33315 0.04079 1.000 0.0658
H15' H Uiso -0.22531 0.46998 0.00457 1.000 0.0658
H15" H Uiso -0.31052 0.48143 0.08267 1.000 0.0658
H16 H Uiso -0.00467 0.60066 0.05739 1.000 0.0613
H16' H Uiso 0.05145 0.57650 0.14146 1.000 0.0613
H16" H Uiso -0.08745 0.64127 0.13324 1.000 0.0613
H17 H Uiso -0.28748 0.40845 0.25318 1.000 0.0384
H17' H Uiso -0.25076 0.53063 0.19880 1.000 0.0384
H18 H Uiso -0.05499 0.62103 0.27205 1.000 0.0387
H18' H Uiso -0.17801 0.59656 0.33146 1.000 0.0387
H19 H Uiso 0.06599 0.19992 0.09091 1.000 0.0315
H19' H Uiso 0.16972 0.33523 0.08181 1.000 0.0315
H20 H Uiso 0.16851 -0.07839 0.08144 1.000 0.0957
H20' H Uiso 0.26879 -0.08348 0.00925 1.000 0.0957
H20" H Uiso 0.12233 -0.03331 -0.00015 1.000 0.0957
H21 H Uiso 0.28480 0.22569 -0.05973 1.000 0.1408
H21' H Uiso 0.41756 0.15342 -0.04653 1.000 0.1408
H21" H Uiso 0.41344 0.30719 -0.00826 1.000 0.1408
H22 H Uiso 0.47535 0.22229 0.15028 1.000 0.0899
H22' H Uiso 0.49051 0.07715 0.10367 1.000 0.0899
H22" H Uiso 0.39130 0.08289 0.17631 1.000 0.0899
H23 H Uiso 0.23858 0.12818 0.29269 1.000 0.0397
H23' H Uiso 0.35271 0.25784 0.29667 1.000 0.0397
H24 H Uiso 0.52131 0.09702 0.38210 1.000 0.1009
H24' H Uiso 0.52101 0.13754 0.47400 1.000 0.1009
H24" H Uiso 0.56027 0.25483 0.41683 1.000 0.1009
H25 H Uiso 0.11986 0.04254 0.45751 1.000 0.0823
H25' H Uiso 0.25752 0.00428 0.49471 1.000 0.0823
H25" H Uiso 0.21417 -0.04824 0.40609 1.000 0.0823
H26 H Uiso 0.33063 0.42045 0.47208 1.000 0.0862
H26' H Uiso 0.34603 0.32110 0.53850 1.000 0.0862
H26" H Uiso 0.19695 0.32895 0.50228 1.000 0.0862

loop_
_atom_type_symbol
_atom_type_description
_atom_type_scat_dispersion_real
_atom_type_scat_dispersion_imag
_atom_type_scat_source
Y Y -2.7962 3.5667 'International Tables Vol C Tables 4.2.6.8 and 6.1.1.4'
Si Si 0.0817 0.0704 'International Tables Vol C Tables 4.2.6.8 and 6.1.1.4'
N N 0.0061 0.0033 'International Tables Vol C Tables 4.2.6.8 and 6.1.1.4'
H H 0.0000 0.0000 'International Tables Vol C Tables 4.2.6.8 and 6.1.1.4'
C C 0.0033 0.0016 'International Tables Vol C Tables 4.2.6.8 and 6.1.1.4'

loop_
_geom_angle_atom_site_label_1
_geom_angle_atom_site_label_2
_geom_angle_atom_site_label_3
_geom_angle
_geom_angle_publ_flag
N1 Y1 N2 72.38(17) yes
N1 Y1 N3 139.45(17) yes
N1 Y1 N4 104.95(17) yes
N1 Y1 C19 113.81(19) yes
N1 Y1 C23 95.9(2) yes
N2 Y1 N3 68.77(16) yes
N2 Y1 N4 65.54(16) yes
N2 Y1 C19 147.91(18) yes
N2 Y1 C23 109.8(2) yes
N3 Y1 N4 68.88(15) yes
N3 Y1 C19 105.26(18) yes
N3 Y1 C23 86.7(2) yes
N4 Y1 C19 82.74(17) yes
N4 Y1 C23 155.3(2) yes
C19 Y1 C23 101.1(2) yes
C19 Si1 C20 112.1(3) yes
C19 Si1 C21 112.5(4) yes
C19 Si1 C22 114.3(3) yes
C20 Si1 C21 106.3(4) yes
C20 Si1 C22 104.4(4) yes
C21 Si1 C22 106.6(4) yes
C23 Si2 C24 113.4(4) yes
C23 Si2 C25 112.4(4) yes
C23 Si2 C26 112.5(3) yes
C24 Si2 C25 105.8(4) yes
C24 Si2 C26 105.3(4) yes
C25 Si2 C26 106.8(4) yes
Y1 N1 C4 129.8(4) yes
Y1 N1 C5 119.0(4) yes
C4 N1 C5 110.8(5) yes
Y1 N2 C6 99.8(4) yes
Y1 N2 C7 114.5(4) yes
Y1 N2 C18 110.5(4) yes
C6 N2 C7 110.4(5) yes
C6 N2 C18 110.9(5) yes
C7 N2 C18 110.3(5) yes
Y1 N3 C8 100.9(3) yes
Y1 N3 C9 110.8(4) yes
Y1 N3 C12 112.3(4) yes
C8 N3 C9 108.7(5) yes
C8 N3 C12 112.4(5) yes
C9 N3 C12 111.2(5) yes
Y1 N4 C13 99.0(4) yes
Y1 N4 C14 112.1(4) yes
Y1 N4 C17 113.3(4) yes
C13 N4 C14 109.4(5) yes
C13 N4 C17 111.7(5) yes
C14 N4 C17 110.8(5) yes
N1 C4 C1 106.8(5) yes
N1 C4 C2 112.8(5) yes
N1 C4 C3 111.0(6) yes
C1 C4 C2 108.3(6) no
C1 C4 C3 108.6(5) no
C2 C4 C3 109.2(6) no
N1 C5 C6 110.9(5) yes
N2 C6 C5 113.1(5) yes
N2 C7 C8 111.9(5) yes
N3 C8 C7 113.8(5) yes
N3 C9 C10 114.3(6) yes
N3 C9 C11 111.7(5) yes
C10 C9 C11 110.4(6) no
N3 C12 C13 114.8(6) yes
N4 C13 C12 115.4(6) yes
N4 C14 C15 116.1(6) yes
N4 C14 C16 110.4(5) yes
C15 C14 C16 110.0(6) no
N4 C17 C18 111.7(5) yes
N2 C18 C17 112.2(5) yes
Y1 C19 Si1 134.2(3) yes
Y1 C23 Si2 145.4(4) yes
C4 C1 H1 109.42 no
C4 C1 H1' 109.43 no
C4 C1 H1" 109.46 no
H1 C1 H1' 109.48 no
H1 C1 H1" 109.49 no
H1' C1 H1" 109.55 no
C4 C2 H2 109.50 no
C4 C2 H2' 109.46 no
C4 C2 H2" 109.41 no
H2 C2 H2' 109.53 no
H2 C2 H2" 109.48 no
H2' C2 H2" 109.45 no
C4 C3 H3 109.43 no
C4 C3 H3' 109.43 no
C4 C3 H3" 109.44 no
H3 C3 H3' 109.51 no
H3 C3 H3" 109.52 no
H3' C3 H3" 109.49 no
N1 C5 H5 109.40 no
N1 C5 H5' 109.45 no
C6 C5 H5 109.47 no
C6 C5 H5' 109.50 no
H5 C5 H5' 108.05 no
N2 C6 H6 108.92 no
N2 C6 H6' 108.98 no
C5 C6 H6 108.95 no
C5 C6 H6' 108.99 no
H6 C6 H6' 107.81 no
N2 C7 H7 109.19 no
N2 C7 H7' 109.23 no
C8 C7 H7 109.22 no
C8 C7 H7' 109.23 no
H7 C7 H7' 108.00 no
N3 C8 H8 108.78 no
N3 C8 H8' 108.79 no
C7 C8 H8 108.79 no
C7 C8 H8' 108.75 no
H8 C8 H8' 107.71 no
N3 C9 H9 106.61 no
C10 C9 H9 106.61 no
C11 C9 H9 106.67 no
C9 C10 H10 109.47 no
C9 C10 H10' 109.47 no
C9 C10 H10" 109.49 no
H10 C10 H10' 109.43 no
H10 C10 H10" 109.50 no
H10' C10 H10" 109.47 no
C9 C11 H11 109.48 no
C9 C11 H11' 109.53 no
C9 C11 H11" 109.51 no
H11 C11 H11' 109.41 no
H11 C11 H11" 109.42 no
H11' C11 H11" 109.48 no
N3 C12 H12 108.51 no
N3 C12 H12' 108.56 no
C13 C12 H12 108.56 no
C13 C12 H12' 108.63 no
H12 C12 H12' 107.49 no
N4 C13 H13 108.42 no
N4 C13 H13' 108.43 no
C12 C13 H13 108.43 no
C12 C13 H13' 108.46 no
H13 C13 H13' 107.44 no
N4 C14 H14 106.57 no
C15 C14 H14 106.65 no
C16 C14 H14 106.57 no
C14 C15 H15 109.51 no
C14 C15 H15' 109.48 no
C14 C15 H15" 109.52 no
H15 C15 H15' 109.44 no
H15 C15 H15" 109.46 no
H15' C15 H15" 109.41 no
C14 C16 H16 109.43 no
C14 C16 H16' 109.52 no
C14 C16 H16" 109.46 no
H16 C16 H16' 109.51 no
H16 C16 H16" 109.42 no
H16' C16 H16" 109.49 no
N4 C17 H17 109.30 no
N4 C17 H17' 109.27 no
C18 C17 H17 109.31 no
C18 C17 H17' 109.25 no
H17 C17 H17' 107.98 no
N2 C18 H18 109.18 no
N2 C18 H18' 109.11 no
C17 C18 H18 109.23 no
C17 C18 H18' 109.15 no
H18 C18 H18' 107.88 no
Y1 C19 H19 103.67 no
Y1 C19 H19' 103.66 no
Si1 C19 H19 103.65 no
Si1 C19 H19' 103.61 no
H19 C19 H19' 105.34 no
Si1 C20 H20 109.47 no
Si1 C20 H20' 109.49 no
Si1 C20 H20" 109.49 no
H20 C20 H20' 109.46 no
H20 C20 H20" 109.44 no
H20' C20 H20" 109.49 no
Si1 C21 H21 109.47 no
Si1 C21 H21' 109.49 no
Si1 C21 H21" 109.50 no
H21 C21 H21' 109.42 no
H21 C21 H21" 109.44 no
H21' C21 H21" 109.50 no
Si1 C22 H22 109.47 no
Si1 C22 H22' 109.49 no
Si1 C22 H22" 109.51 no
H22 C22 H22' 109.44 no
H22 C22 H22" 109.46 no
H22' C22 H22" 109.46 no
Y1 C23 H23 100.46 no
Y1 C23 H23' 100.47 no
Si2 C23 H23 100.55 no
Si2 C23 H23' 100.58 no
H23 C23 H23' 104.30 no
Si2 C24 H24 109.46 no
Si2 C24 H24' 109.47 no
Si2 C24 H24" 109.47 no
H24 C24 H24' 109.49 no
H24 C24 H24" 109.45 no
H24' C24 H24" 109.47 no
Si2 C25 H25 109.44 no
Si2 C25 H25' 109.51 no
Si2 C25 H25" 109.43 no
H25 C25 H25' 109.53 no
H25 C25 H25" 109.40 no
H25' C25 H25" 109.51 no
Si2 C26 H26 109.50 no
Si2 C26 H26' 109.48 no
Si2 C26 H26" 109.47 no
H26 C26 H26' 109.46 no
H26 C26 H26" 109.46 no
H26' C26 H26" 109.46 no

loop_
_geom_bond_atom_site_label_1
_geom_bond_atom_site_label_2
_geom_bond_distance
_geom_bond_publ_flag
Y1 N1 2.231(5) yes
Y1 N2 2.541(5) yes
Y1 N3 2.618(5) yes
Y1 N4 2.740(5) yes
Y1 C19 2.476(5) yes
Y1 C23 2.421(7) yes
Si1 C19 1.839(6) yes
Si1 C20 1.859(8) yes
Si1 C21 1.860(10) yes
Si1 C22 1.855(8) yes
Si2 C23 1.836(7) yes
Si2 C24 1.875(8) yes
Si2 C25 1.881(8) yes
Si2 C26 1.860(8) yes
N1 C4 1.491(8) yes
N1 C5 1.460(8) yes
N2 C6 1.468(9) yes
N2 C7 1.486(8) yes
N2 C18 1.480(8) yes
N3 C8 1.488(9) yes
N3 C9 1.511(9) yes
N3 C12 1.474(9) yes
N4 C13 1.471(8) yes
N4 C14 1.488(9) yes
N4 C17 1.477(8) yes
C1 C4 1.540(10) no
C2 C4 1.516(10) no
C3 C4 1.536(10) no
C5 C6 1.515(10) no
C7 C8 1.511(9) no
C9 C10 1.535(11) no
C9 C11 1.501(10) no
C12 C13 1.512(10) no
C14 C15 1.540(10) no
C14 C16 1.527(10) no
C17 C18 1.506(9) no
C1 H1 0.9802 no
C1 H1' 0.9797 no
C1 H1" 0.9795 no
C2 H2 0.9794 no
C2 H2' 0.9798 no
C2 H2" 0.9805 no
C3 H3 0.9795 no
C3 H3' 0.9799 no
C3 H3" 0.9799 no
C5 H5 0.9902 no
C5 H5' 0.9897 no
C6 H6 0.9901 no
C6 H6' 0.9895 no
C7 H7 0.9897 no
C7 H7' 0.9892 no
C8 H8 0.9895 no
C8 H8' 0.9899 no
C9 H9 1.0001 no
C10 H10 0.9800 no
C10 H10' 0.9805 no
C10 H10" 0.9796 no
C11 H11 0.9807 no
C11 H11' 0.9800 no
C11 H11" 0.9799 no
C12 H12 0.9909 no
C12 H12' 0.9899 no
C13 H13 0.9901 no
C13 H13' 0.9904 no
C14 H14 0.9996 no
C15 H15 0.9799 no
C15 H15' 0.9805 no
C15 H15" 0.9803 no
C16 H16 0.9802 no
C16 H16' 0.9794 no
C16 H16" 0.9804 no
C17 H17 0.9896 no
C17 H17' 0.9899 no
C18 H18 0.9895 no
C18 H18' 0.9904 no
C19 H19 0.9897 no
C19 H19' 0.9900 no
C20 H20 0.9804 no
C20 H20' 0.9798 no
C20 H20" 0.9800 no
C21 H21 0.9807 no
C21 H21' 0.9800 no
C21 H21" 0.9797 no
C22 H22 0.9803 no
C22 H22' 0.9801 no
C22 H22" 0.9800 no
C23 H23 0.9902 no
C23 H23' 0.9900 no
C24 H24 0.9800 no
C24 H24' 0.9798 no
C24 H24" 0.9802 no
C25 H25 0.9804 no
C25 H25' 0.9789 no
C25 H25" 0.9805 no
C26 H26 0.9800 no
C26 H26' 0.9801 no
C26 H26" 0.9800 no

loop_
_geom_contact_atom_site_label_1
_geom_contact_atom_site_label_2
_geom_contact_distance
_geom_contact_site_symmetry_2
_geom_contact_publ_flag
Y1 H1 2.9939 . no
Y1 H1" 3.3279 . no
Y1 H3" 3.9710 . no
Y1 H11" 3.0520 . no
Y1 H16' 3.1851 . no
Si1 H1 3.4756 . no
Si1 H11" 3.2330 . no
Si2 H8 3.3157 . no
Si2 H9 3.2984 . no
N1 H18 2.9059 . no
C1 C19 3.473(9) . no
C11 C13 3.492(10) . no
C13 C11 3.492(10) . no
C16 C18 3.353(10) . no
C18 C16 3.353(10) . no
C19 C1 3.473(9) . no
C1 H19' 3.0790 . no
C2 H5' 2.9347 . no
C2 H5 2.6895 . no
C3 H5' 2.5559 . no
C3 H26' 3.0614 2_666 no
C5 H2" 2.6398 . no
C5 H18 2.5372 . no
C5 H2 3.0748 . no
C5 H3 2.7445 . no
C6 H7' 3.0407 2_566 no
C7 H17 2.7541 . no
C7 H12 2.5595 . no
C8 H10' 2.6767 . no
C9 H23 2.8925 . no
C10 H12' 2.5719 . no
C10 H8' 2.6300 . no
C11 H20 2.9211 . no
C11 H13 2.9700 . no
C11 H12' 2.7394 . no
C11 H23 3.0425 . no
C12 H7 2.7528 . no
C12 H10 2.7245 . no
C12 H17 2.5744 . no
C12 H11 2.6977 . no
C13 H19 3.0193 . no
C13 H11 3.0411 . no
C13 H15 2.7147 . no
C14 H19 3.0838 . no
C14 H16 3.0076 2_565 no
C14 H19' 3.0930 . no
C15 H17' 2.6235 . no
C15 H13' 2.6182 . no
C16 H18 2.8275 . no
C16 H17' 2.6763 . no
C17 H7 2.5898 . no
C17 H15" 2.7462 . no
C17 H16" 2.6863 . no
C17 H12 2.7207 . no
C18 H10" 2.7666 1_565 no
C18 H16" 3.0190 . no
C18 H5 2.7614 . no
C19 H1 2.9949 . no
C19 H1" 3.0470 . no
C19 H11" 2.7107 . no
C19 H13 2.9961 . no
C19 H14 2.6642 . no
C20 H11" 3.0768 . no
C22 H13' 2.7786 1_655 no
C23 H8 3.0787 . no
C23 H9 2.7127 . no
C23 H22" 3.0765 . no
C25 H9 2.8143 . no
C25 H10' 3.0481 2_556 no
C26 H6 2.8759 . no
H1 Y1 2.9939 . no
H1 Si1 3.4756 . no
H1 C19 2.9949 . no
H1 H3" 2.5627 . no
H1 H22 2.4800 . no
H1' H2' 2.4344 . no
H1' H3' 2.4177 . no
H1" Y1 3.3279 . no
H1" C19 3.0470 . no
H1" H2 2.5051 . no
H1" H19' 2.4305 . no
H2 C5 3.0748 . no
H2 H1" 2.5051 . no
H2' H1' 2.4344 . no
H2' H3' 2.5477 . no
H2" C5 2.6398 . no
H2" H3 2.4241 . no
H2" H5 2.3253 . no
H2" H5' 2.4865 . no
H3 C5 2.7445 . no
H3 H2" 2.4241 . no
H3 H5' 2.0281 . no
H3' H1' 2.4177 . no
H3' H2' 2.5477 . no
H3" Y1 3.9710 . no
H3" H1 2.5627 . no
H5 C2 2.6895 . no
H5 C18 2.7614 . no
H5 H2" 2.3253 . no
H5 H18 2.0924 . no
H5' C2 2.9347 . no
H5' C3 2.5559 . no
H5' H2" 2.4865 . no
H5' H3 2.0281 . no
H6 C26 2.8759 . no
H6 H7' 2.3912 . no
H6 H26 2.5309 . no
H6 H26" 2.4467 . no
H6' H7' 2.3237 . no
H6' H18' 2.4999 . no
H6' H26" 2.5993 2_566 no
H7 C12 2.7528 . no
H7 C17 2.5898 . no
H7 H12 2.0522 . no
H7 H17 2.0735 . no
H7 H18' 2.3566 . no
H7 H24" 2.4144 1_455 no
H7' H6 2.3912 . no
H7' H6' 2.3237 . no
H7' C6 3.0407 2_566 no
H8 Si2 3.3157 . no
H8 C23 3.0787 . no
H8 H9 2.3004 . no
H8' C10 2.6300 . no
H8' H10' 2.0786 . no
H8' H12 2.4438 . no
H9 Si2 3.2984 . no
H9 C23 2.7127 . no
H9 C25 2.8143 . no
H9 H8 2.3004 . no
H9 H23 2.1780 . no
H9 H25 2.4892 . no
H9 H25" 2.5626 . no
H10 C12 2.7245 . no
H10 H11 2.5875 . no
H10 H12' 2.0204 . no
H10' C8 2.6767 . no
H10' H8' 2.0786 . no
H10' C25 3.0481 2_556 no
H10' H25' 2.3859 2_556 no
H10" C18 2.7666 1_545 no
H10" H11' 2.4238 . no
H10" H18 2.3569 1_545 no
H10" H18' 2.3015 1_545 no
H11 C12 2.6977 . no
H11 C13 3.0411 . no
H11 H10 2.5875 . no
H11 H12' 2.2423 . no
H11 H13 2.4654 . no
H11' H10" 2.4238 . no
H11" Y1 3.0520 . no
H11" Si1 3.2330 . no
H11" C19 2.7107 . no
H11" C20 3.0768 . no
H11" H19 2.4408 . no
H11" H20 2.4269 . no
H11" H23 2.5521 . no
H12 C7 2.5595 . no
H12 C17 2.7207 . no
H12 H7 2.0522 . no
H12 H8' 2.4438 . no
H12 H17 2.0307 . no
H12' C10 2.5719 . no
H12' C11 2.7394 . no
H12' H10 2.0204 . no
H12' H11 2.2423 . no
H13 C11 2.9700 . no
H13 C19 2.9961 . no
H13 H11 2.4654 . no
H13 H14 2.3078 . no
H13 H19 2.2123 . no
H13' C15 2.6182 . no
H13' C22 2.7786 1_455 no
H13' H15 2.1415 . no
H13' H17 2.4320 . no
H13' H22 2.2649 1_455 no
H13' H22' 2.4701 1_455 no
H14 C19 2.6642 . no
H14 H13 2.3078 . no
H14 H19 2.2608 . no
H14 H19' 2.3222 . no
H14 H16 2.3472 2_565 no
H15 C13 2.7147 . no
H15 H13' 2.1415 . no
H15 H20' 2.5752 2_555 no
H15' H16 2.4637 . no
H15' H19' 2.5458 2_565 no
H15" C17 2.7462 . no
H15" H16" 2.5868 . no
H15" H17' 2.0756 . no
H16 H15' 2.4637 . no
H16 C14 3.0076 2_565 no
H16 H14 2.3472 2_565 no
H16' Y1 3.1851 . no
H16' H18 2.5265 . no
H16" C17 2.6863 . no
H16" C18 3.0190 . no
H16" H15" 2.5868 . no
H16" H17' 2.1918 . no
H16" H18 2.4488 . no
H17 C7 2.7541 . no
H17 C12 2.5744 . no
H17 H7 2.0735 . no
H17 H12 2.0307 . no
H17 H13' 2.4320 . no
H17' C15 2.6235 . no
H17' C16 2.6763 . no
H17' H15" 2.0756 . no
H17' H16" 2.1918 . no
H18 N1 2.9059 . no
H18 C5 2.5372 . no
H18 C16 2.8275 . no
H18 H5 2.0924 . no
H18 H10" 2.3569 1_565 no
H18 H16' 2.5265 . no
H18 H16" 2.4488 . no
H18' H6' 2.4999 . no
H18' H7 2.3566 . no
H18' H10" 2.3015 1_565 no
H19 C13 3.0193 . no
H19 C14 3.0838 . no
H19 H11" 2.4408 . no
H19 H13 2.2123 . no
H19 H14 2.2608 . no
H19' C1 3.0790 . no
H19' C14 3.0930 . no
H19' H1" 2.4305 . no
H19' H14 2.3222 . no
H19' H15' 2.5458 2_565 no
H20 C11 2.9211 . no
H20 H11" 2.4269 . no
H20' H15 2.5752 2_555 no
H20" H20" 2.5828 2_555 no
H22 H1 2.4800 . no
H22 H13' 2.2649 1_655 no
H22' H13' 2.4701 1_655 no
H22" C23 3.0765 . no
H22" H23 2.5676 . no
H23 C9 2.8925 . no
H23 C11 3.0425 . no
H23 H9 2.1780 . no
H23 H11" 2.5521 . no
H23 H22" 2.5676 . no
H24" H7 2.4144 1_655 no
H25 H9 2.4892 . no
H25' H10' 2.3859 2_556 no
H25" H9 2.5626 . no
H26 H6 2.5309 . no
H26' C3 3.0614 2_666 no
H26" H6 2.4467 . no
H26" H6' 2.5993 2_566 no

loop_
_geom_torsion_atom_site_label_1
_geom_torsion_atom_site_label_2
_geom_torsion_atom_site_label_3
_geom_torsion_atom_site_label_4
_geom_torsion
_geom_torsion_publ_flag
N2 Y1 N1 C4 -174.9(5) no
N2 Y1 N1 C5 13.6(4) no
N3 Y1 N1 C4 168.0(4) no
N3 Y1 N1 C5 -3.6(6) no
N4 Y1 N1 C4 -117.2(5) no
N4 Y1 N1 C5 71.3(4) no
C19 Y1 N1 C4 -28.6(5) no
C19 Y1 N1 C5 159.8(4) no
C23 Y1 N1 C4 76.2(5) no
C23 Y1 N1 C5 -95.3(5) no
N1 Y1 N2 C6 -34.3(4) no
N1 Y1 N2 C7 -152.2(4) no
N1 Y1 N2 C18 82.5(4) no
N3 Y1 N2 C6 133.8(4) no
N3 Y1 N2 C7 15.9(4) no
N3 Y1 N2 C18 -109.4(4) no
N4 Y1 N2 C6 -150.5(4) no
N4 Y1 N2 C7 91.6(4) no
N4 Y1 N2 C18 -33.7(4) no
C19 Y1 N2 C6 -141.2(4) no
C19 Y1 N2 C7 100.9(5) no
C19 Y1 N2 C18 -24.4(6) no
C23 Y1 N2 C6 55.7(4) no
C23 Y1 N2 C7 -62.2(4) no
C23 Y1 N2 C18 172.5(4) no
N1 Y1 N3 C8 -19.9(5) no
N1 Y1 N3 C9 -134.9(4) no
N1 Y1 N3 C12 100.0(4) no
N2 Y1 N3 C8 -37.4(3) no
N2 Y1 N3 C9 -152.4(4) no
N2 Y1 N3 C12 82.5(4) no
N4 Y1 N3 C8 -108.4(4) no
N4 Y1 N3 C9 136.6(4) no
N4 Y1 N3 C12 11.5(4) no
C19 Y1 N3 C8 175.8(3) no
C19 Y1 N3 C9 60.9(4) no
C19 Y1 N3 C12 -64.2(4) no
C23 Y1 N3 C8 75.3(4) no
C23 Y1 N3 C9 -39.7(4) no
C23 Y1 N3 C12 -164.8(4) no
N1 Y1 N4 C13 -172.2(4) no
N1 Y1 N4 C14 72.5(4) no
N1 Y1 N4 C17 -53.7(4) no
N2 Y1 N4 C13 -109.9(4) no
N2 Y1 N4 C14 134.8(4) no
N2 Y1 N4 C17 8.5(4) no
N3 Y1 N4 C13 -34.4(4) no
N3 Y1 N4 C14 -149.7(4) no
N3 Y1 N4 C17 84.0(4) no
C19 Y1 N4 C13 75.0(4) no
C19 Y1 N4 C14 -40.3(4) no
C19 Y1 N4 C17 -166.5(4) no
C23 Y1 N4 C13 -25.7(7) no
C23 Y1 N4 C14 -141.0(5) no
C23 Y1 N4 C17 92.7(6) no
N1 Y1 C19 Si1 92.9(4) no
N2 Y1 C19 Si1 -172.4(3) no
N3 Y1 C19 Si1 -98.2(4) no
N4 Y1 C19 Si1 -163.9(4) no
C23 Y1 C19 Si1 -8.6(5) no
N1 Y1 C23 Si2 70.5(6) no
N2 Y1 C23 Si2 -2.8(7) no
N3 Y1 C23 Si2 -68.9(6) no
N4 Y1 C23 Si2 -77.1(8) no
C19 Y1 C23 Si2 -173.8(6) no
C20 Si1 C19 Y1 104.9(5) no
C21 Si1 C19 Y1 -135.4(5) no
C22 Si1 C19 Y1 -13.7(6) no
C26 Si2 C23 Y1 -28.2(8) no
C24 Si2 C23 Y1 -147.6(6) no
C25 Si2 C23 Y1 92.4(7) no
C5 N1 C4 C3 68.1(7) no
Y1 N1 C5 C6 10.3(7) no
C5 N1 C4 C2 -54.8(7) no
Y1 N1 C4 C1 14.3(7) no
Y1 N1 C4 C2 133.1(5) no
Y1 N1 C4 C3 -104.0(6) no
C4 N1 C5 C6 -162.8(5) no
C5 N1 C4 C1 -173.6(5) no
C7 N2 C6 C5 174.3(5) no
C18 N2 C6 C5 -63.1(7) no
Y1 N2 C6 C5 53.4(5) no
C6 N2 C7 C8 -102.3(6) no
C18 N2 C7 C8 134.7(6) no
Y1 N2 C7 C8 9.3(6) no
C7 N2 C18 C17 -68.0(7) no
Y1 N2 C18 C17 59.7(6) no
C6 N2 C18 C17 169.4(5) no
Y1 N3 C9 C11 -60.9(6) no
C12 N3 C9 C11 64.8(7) no
Y1 N3 C12 C13 14.2(7) no
C8 N3 C12 C13 127.2(6) no
C9 N3 C12 C13 -110.6(6) no
C8 N3 C9 C10 62.7(7) no
C8 N3 C9 C11 -171.0(6) no
C12 N3 C9 C10 -61.5(7) no
Y1 N3 C8 C7 60.9(6) no
C9 N3 C8 C7 177.4(5) no
C12 N3 C8 C7 -59.0(7) no
Y1 N3 C9 C10 172.8(5) no
C17 N4 C14 C16 62.2(7) no
Y1 N4 C17 C18 17.5(6) no
C13 N4 C17 C18 128.2(6) no
C14 N4 C17 C18 -109.5(6) no
Y1 N4 C14 C15 168.5(5) no
Y1 N4 C14 C16 -65.4(6) no
C13 N4 C14 C15 59.7(7) no
C13 N4 C14 C16 -174.2(5) no
Y1 N4 C13 C12 59.7(6) no
C14 N4 C13 C12 177.1(6) no
C17 N4 C13 C12 -59.9(7) no
C17 N4 C14 C15 -63.9(7) no
N1 C5 C6 N2 -47.2(7) no
N2 C7 C8 N3 -50.7(7) no
N3 C12 C13 N4 -55.9(8) no
N4 C17 C18 N2 -50.8(7) no
